data_7059971
loop_
_publ_author_name
'Younes, Eyad A.'
'Hussein, Nour'
'Shtaiwi, Majed'
'Shahrokhi, Farshid'
'Abu Safieh, Kayed A.'
'Zhao, Yuming'

_publ_section_title
;
 N-(Cyano(naphthalen-1-yl)methyl)benzamides: synthesis, crystal
 structures, and colorimetric sensing of fluoride anions
;
_journal_issue 38
_journal_name_full 'New Journal of Chemistry'
_journal_page_first 16546
_journal_page_last 16556
_journal_paper_doi 10.1039/D0NJ03105D
_journal_volume 44
_journal_year 2020
_chemical_absolute_configuration ad
_chemical_formula_moiety 'C19 H14 N2 O'
_chemical_formula_sum 'C19 H14 N2 O'
_chemical_formula_weight 286.32
_space_group_crystal_system monoclinic
_space_group_IT_number 4
_space_group_name_Hall 'P 2yb'
_space_group_name_H-M_alt 'P 1 21 1'
_atom_sites_solution_hydrogens mixed
_atom_sites_solution_primary dual
_audit_creation_date 2020-02-19
_audit_creation_method
;
Olex2 1.2
(compiled 2018.05.29 svn.r3508 for OlexSys, GUI svn.r5506)
;
_audit_update_record
;
2020-05-26 deposited with the CCDC.	2020-09-04 downloaded from the CCDC.
;
_cell_angle_alpha 90
_cell_angle_beta 102.686(2)
_cell_angle_gamma 90
_cell_formula_units_Z 2
_cell_length_a 8.8495(2)
_cell_length_b 5.05830(10)
_cell_length_c 16.2521(3)
_cell_measurement_reflns_used 5311
_cell_measurement_temperature 100(2)
_cell_measurement_theta_max 75.7060
_cell_measurement_theta_min 5.5720
_cell_volume 709.74(3)
_computing_cell_refinement 'CrysAlisPro 1.171.40.68a (Rigaku OD, 2019)'
_computing_data_collection 'CrysAlisPro 1.171.40.68a (Rigaku OD, 2019)'
_computing_data_reduction 'CrysAlisPro 1.171.40.68a (Rigaku OD, 2019)'
_computing_molecular_graphics 'Olex2 (Dolomanov et al., 2009)'
_computing_publication_material 'Olex2 (Dolomanov et al., 2009)'
_computing_structure_refinement 'ShelXL (Sheldrick, 2015)'
_computing_structure_solution 'ShelXT (Sheldrick, 2015)'
_diffrn_ambient_environment N~2~
_diffrn_ambient_temperature 100(2)
_diffrn_detector 'Hybrid Pixel Array Detector'
_diffrn_detector_area_resol_mean 10.0000
_diffrn_detector_type HyPix
_diffrn_measured_fraction_theta_full 0.999
_diffrn_measured_fraction_theta_max 0.991
_diffrn_measurement_details
;
List of Runs (angles in degrees, time in seconds):

  # Type    Start    End  Width  t~exp~   \w     \q     \k     \f   Frames
#--------------------------------------------------------------------------
  1  \w    -16.00  28.00   0.50    3.87    --  -47.82  19.00 -30.00   88
  2  \w    -43.00 -14.00   0.50   18.00    --  -86.25  45.00 -30.00   58
  3  \w    -83.00  -5.00   0.50    3.87    --  -47.82 114.00 124.00  156
  4  \w     27.00  90.00   0.50    3.87    --   47.82-114.00  32.00  126
  5  \w     59.00 121.00   0.50    3.87    --   47.82-175.00-105.00  124
  6  \w     59.00 148.00   0.50   18.00    --  107.75-175.00-105.00  178
  7  \w     35.00 108.00   0.50   18.00    --  107.75-114.00  32.00  146
  8  \w     35.00 106.00   0.50   18.00    --  107.75-101.00  42.08  142
  9  \w     35.00  79.00   0.50   18.00    --  107.75 -61.00  90.00   88
 10  \w     35.00 106.00   0.50   18.00    --  107.75 -94.00  60.00  142
 11  \w     35.00 106.00   0.50   18.00    --  107.75 -94.00   0.00  142
 12  \w     35.00 106.00   0.50   18.00    --  107.75 -94.00-150.00  142
 13  \w     35.00 106.00   0.50   18.00    --  107.75 -94.00 -90.00  142
 14  \w     35.00 108.00   0.50   18.00    --  107.75-109.00 -51.96  146
 15  \w     35.00 106.00   0.50   18.00    --  107.75 -94.00-120.00  142
 16  \w     94.00 178.00   0.50   18.00    --  107.75  15.00 -60.00  168
 17  \w     95.00 178.00   0.50   18.00    --  107.75 125.00-150.00  166
 18  \w     95.00 178.00   0.50   18.00    --  107.75  30.00   0.00  166
 19  \w    102.00 178.00   0.50   18.00    --  107.75 114.00 124.00  152
 20  \w     95.00 178.00   0.50   18.00    --  107.75  45.00  60.00  166
 21  \w     95.00 178.00   0.50   18.00    --  107.75 125.00 -30.00  166
 22  \w     95.00 178.00   0.50   18.00    --  107.75  45.00-120.00  166
 23  \w     95.00 178.00   0.50   18.00    --  107.75 125.00 -60.00  166
 24  \w     91.00 178.00   0.50   18.00    --  107.75  61.00  30.00  174
 25  \w     95.00 178.00   0.50   18.00    --  107.75  45.00 150.00  166
 26  \w     85.00 178.00   0.50   18.00    --  107.75  77.00  90.00  186
 27  \w     91.00 178.00   0.50   18.00    --  107.75  61.00 -60.00  174
 28  \w     85.00 178.00   0.50   18.00    --  107.75  77.00-180.00  186
 29  \w     91.00 178.00   0.50   18.00    --  107.75  61.00-150.00  174
 30  \w     64.00 147.00   0.50   18.00    --  107.75 175.00 -97.00  166
 31  \w    -26.00  30.00   0.50    3.87    --   47.82 -19.00-120.00  112
 32  \w     35.00 112.00   0.50   18.00    --  107.75-125.00 150.00  154
 33  \w     35.00 107.00   0.50   18.00    --  107.75-104.00 166.68  144
 34  \w   -119.00 -43.00   0.50    3.87    --  -47.82-175.00-105.00  152
 35  \w   -119.00 -25.00   0.50    3.87    --  -47.82 -77.00 -30.00  188
 36  \w   -119.00 -81.50   0.50    3.87    --  -47.82 -77.00  60.00   75
;
_diffrn_measurement_device 'four-circle diffractometer'
_diffrn_measurement_device_type 'XtaLAB Synergy, Dualflex, HyPix'
_diffrn_measurement_method '\w scans'
_diffrn_orient_matrix_type 'CrysAlisPro convention (1999,Acta A55,543-557)'
_diffrn_orient_matrix_UB_11 0.1677205000
_diffrn_orient_matrix_UB_12 -0.0599551000
_diffrn_orient_matrix_UB_13 -0.0065967000
_diffrn_orient_matrix_UB_21 -0.0421290000
_diffrn_orient_matrix_UB_22 -0.2938421000
_diffrn_orient_matrix_UB_23 -0.0159387000
_diffrn_orient_matrix_UB_31 -0.0443233000
_diffrn_orient_matrix_UB_32 0.0531749000
_diffrn_orient_matrix_UB_33 -0.0955635000
_diffrn_radiation_monochromator mirror
_diffrn_radiation_probe x-ray
_diffrn_radiation_type CuK\a
_diffrn_radiation_wavelength 1.54184
_diffrn_reflns_av_R_equivalents 0.0556
_diffrn_reflns_av_unetI/netI 0.0420
_diffrn_reflns_Laue_measured_fraction_full 0.999
_diffrn_reflns_Laue_measured_fraction_max 0.991
_diffrn_reflns_limit_h_max 11
_diffrn_reflns_limit_h_min -11
_diffrn_reflns_limit_k_max 6
_diffrn_reflns_limit_k_min -6
_diffrn_reflns_limit_l_max 17
_diffrn_reflns_limit_l_min -20
_diffrn_reflns_number 13880
_diffrn_reflns_point_group_measured_fraction_full 0.994
_diffrn_reflns_point_group_measured_fraction_max 0.977
_diffrn_reflns_theta_full 67.684
_diffrn_reflns_theta_max 77.368
_diffrn_reflns_theta_min 2.787
_diffrn_source 'micro-focus sealed X-ray tube'
_diffrn_source_type 'PhotonJet (Cu) X-ray Source'
_exptl_absorpt_coefficient_mu 0.667
_exptl_absorpt_correction_T_max 1.00000
_exptl_absorpt_correction_T_min 0.57412
_exptl_absorpt_correction_type multi-scan
_exptl_absorpt_process_details
;
CrysAlisPro 1.171.40.68a (Rigaku Oxford Diffraction, 2019)
Empirical absorption correction using spherical harmonics,
 implemented in SCALE3 ABSPACK scaling algorithm.
;
_exptl_crystal_colour colourless
_exptl_crystal_colour_primary colourless
_exptl_crystal_density_diffrn 1.340
_exptl_crystal_description needle
_exptl_crystal_F_000 300
_exptl_crystal_recrystallization_method 'Re-crystallisation from solvent: Hexane and Chloroform'
_exptl_crystal_size_max 0.14
_exptl_crystal_size_mid 0.06
_exptl_crystal_size_min 0.04
_refine_diff_density_max 0.204
_refine_diff_density_min -0.177
_refine_diff_density_rms 0.044
_refine_ls_abs_structure_details
;
 Flack x determined using 1163 quotients [(I+)-(I-)]/[(I+)+(I-)]
 (Parsons, Flack and Wagner, Acta Cryst. B69 (2013) 249-259).
;
_refine_ls_abs_structure_Flack 0.26(14)
_refine_ls_extinction_method none
_refine_ls_goodness_of_fit_ref 1.095
_refine_ls_hydrogen_treatment mixed
_refine_ls_matrix_type full
_refine_ls_number_parameters 203
_refine_ls_number_reflns 2943
_refine_ls_number_restraints 1
_refine_ls_restrained_S_all 1.095
_refine_ls_R_factor_all 0.0417
_refine_ls_R_factor_gt 0.0396
_refine_ls_shift/su_max 0.000
_refine_ls_shift/su_mean 0.000
_refine_ls_structure_factor_coef Fsqd
_refine_ls_weighting_details 'w=1/[\s^2^(Fo^2^)+(0.0305P)^2^+0.2788P] where P=(Fo^2^+2Fc^2^)/3'
_refine_ls_weighting_scheme calc
_refine_ls_wR_factor_gt 0.0962
_refine_ls_wR_factor_ref 0.0972
_reflns_Friedel_coverage 0.763
_reflns_Friedel_fraction_full 0.987
_reflns_Friedel_fraction_max 0.959
_reflns_number_gt 2823
_reflns_number_total 2943
_reflns_threshold_expression 'I > 2\s(I)'
_cod_data_source_file d0nj03105d2.cif
_cod_data_source_block n1
_cod_depositor_comments 'Adding full bibliography for 7059971--7059973.cif.'
_cod_database_code 7059971
_shelx_shelxl_version_number 2018/3
_chemical_oxdiff_formula C19H14N2O
_shelx_space_group_comment
;
The symmetry employed for this shelxl refinement is uniquely defined
by the following loop, which should always be used as a source of
symmetry information in preference to the above space-group names.
They are only intended as comments.
;
_shelx_estimated_absorpt_t_max 0.974
_shelx_estimated_absorpt_t_min 0.912
_diffrn_oxdiff_digest_frames
;
01e4108e1641e6aad062c5ab9057ce0f6c0002677d4
;
_reflns_odcompleteness_completeness 99.88
_reflns_odcompleteness_iscentric 1
_reflns_odcompleteness_theta 74.33
_olex2_refinement_description
;
1. Fixed Uiso
 At 1.2 times of:
  All C(H) groups
2.a Ternary CH refined with riding coordinates:
 C11(H11)
2.b Aromatic/amide H refined with riding coordinates:
 C3(H3), C4(H4), C5(H5), C6(H6), C8(H8), C9(H9), C10(H10), C15(H15), C16(H16),
 C17(H17), C18(H18), C19(H19)
;
_olex2_submission_special_instructions 'No special instructions were received'
_oxdiff_exptl_absorpt_empirical_details
;
Empirical correction (ABSPACK) includes:
- Absorption correction using spherical harmonics
- Frame scaling
;
_oxdiff_exptl_absorpt_empirical_full_max 2.127
_oxdiff_exptl_absorpt_empirical_full_min 0.615

loop_
_space_group_symop_operation_xyz
'x, y, z'
'-x, y+1/2, -z'

loop_
_atom_site_label
_atom_site_type_symbol
_atom_site_fract_x
_atom_site_fract_y
_atom_site_fract_z
_atom_site_U_iso_or_equiv
_atom_site_adp_type
_atom_site_occupancy
_atom_site_site_symmetry_order
_atom_site_calc_flag
_atom_site_refinement_flags_posn
_atom_site_refinement_flags_adp
_atom_site_refinement_flags_occupancy
_atom_site_disorder_assembly
_atom_site_disorder_group
O1 O 0.5437(2) 0.9822(4) 0.29780(11) 0.0264(4) Uani 1 1 d . . . . .
N1 N 0.5891(3) 0.7064(6) 0.09291(15) 0.0381(6) Uani 1 1 d . . . . .
N2 N 0.4780(2) 0.5547(4) 0.27446(13) 0.0214(4) Uani 1 1 d . . . . .
H2 H 0.496(4) 0.388(8) 0.288(2) 0.034(9) Uiso 1 1 d . . . . .
C1 C 0.2749(3) 0.4040(5) 0.15328(16) 0.0231(5) Uani 1 1 d . . . . .
C2 C 0.1376(3) 0.3833(5) 0.18622(16) 0.0240(5) Uani 1 1 d . . . . .
C3 C 0.1044(3) 0.5535(5) 0.24949(16) 0.0263(5) Uani 1 1 d . . . . .
H3 H 0.176773 0.686538 0.273169 0.032 Uiso 1 1 calc R . . . .
C4 C -0.0305(3) 0.5280(6) 0.27669(18) 0.0319(6) Uani 1 1 d . . . . .
H4 H -0.052233 0.647631 0.317669 0.038 Uiso 1 1 calc R . . . .
C5 C -0.1376(3) 0.3279(6) 0.2450(2) 0.0358(7) Uani 1 1 d . . . . .
H5 H -0.228929 0.308258 0.266088 0.043 Uiso 1 1 calc R . . . .
C6 C -0.1097(3) 0.1617(6) 0.1838(2) 0.0362(7) Uani 1 1 d . . . . .
H6 H -0.183039 0.028045 0.162001 0.043 Uiso 1 1 calc R . . . .
C7 C 0.0271(3) 0.1851(5) 0.15199(17) 0.0271(6) Uani 1 1 d . . . . .
C8 C 0.0546(3) 0.0192(6) 0.08656(17) 0.0325(6) Uani 1 1 d . . . . .
H8 H -0.018358 -0.114550 0.064312 0.039 Uiso 1 1 calc R . . . .
C9 C 0.1841(3) 0.0486(5) 0.05514(17) 0.0316(6) Uani 1 1 d . . . . .
H9 H 0.199669 -0.061056 0.010270 0.038 Uiso 1 1 calc R . . . .
C10 C 0.2953(3) 0.2423(5) 0.08930(16) 0.0260(5) Uani 1 1 d . . . . .
H10 H 0.385902 0.260332 0.067397 0.031 Uiso 1 1 calc R . . . .
C11 C 0.3920(3) 0.6159(5) 0.18906(15) 0.0226(5) Uani 1 1 d . . . . .
H11 H 0.333684 0.783683 0.191981 0.027 Uiso 1 1 calc R . . . .
C12 C 0.5030(3) 0.6656(6) 0.13434(16) 0.0276(6) Uani 1 1 d . . . . .
C13 C 0.5533(3) 0.7509(5) 0.32272(15) 0.0214(5) Uani 1 1 d . . . . .
C14 C 0.6482(3) 0.6800(5) 0.40791(15) 0.0212(5) Uani 1 1 d . . . . .
C15 C 0.7730(3) 0.8420(5) 0.44203(16) 0.0252(5) Uani 1 1 d . . . . .
H15 H 0.798255 0.986260 0.410124 0.030 Uiso 1 1 calc R . . . .
C16 C 0.8608(3) 0.7943(5) 0.52230(16) 0.0265(5) Uani 1 1 d . . . . .
H16 H 0.946873 0.904267 0.545050 0.032 Uiso 1 1 calc R . . . .
C17 C 0.8229(3) 0.5857(5) 0.56944(16) 0.0253(5) Uani 1 1 d . . . . .
H17 H 0.881871 0.554893 0.624912 0.030 Uiso 1 1 calc R . . . .
C18 C 0.6993(3) 0.4225(5) 0.53569(16) 0.0246(5) Uani 1 1 d . . . . .
H18 H 0.674162 0.279137 0.567995 0.029 Uiso 1 1 calc R . . . .
C19 C 0.6118(3) 0.4672(5) 0.45473(15) 0.0227(5) Uani 1 1 d . . . . .
H19 H 0.527715 0.353643 0.431443 0.027 Uiso 1 1 calc R . . . .

loop_
_atom_site_aniso_label
_atom_site_aniso_U_11
_atom_site_aniso_U_22
_atom_site_aniso_U_33
_atom_site_aniso_U_23
_atom_site_aniso_U_13
_atom_site_aniso_U_12
O1 0.0330(9) 0.0163(8) 0.0280(9) 0.0017(7) 0.0029(7) -0.0002(7)
N1 0.0366(13) 0.0472(17) 0.0304(12) 0.0035(11) 0.0075(10) -0.0073(12)
N2 0.0244(10) 0.0161(10) 0.0222(10) 0.0010(8) 0.0020(8) -0.0008(8)
C1 0.0255(12) 0.0206(12) 0.0215(12) 0.0038(10) 0.0017(9) 0.0020(10)
C2 0.0249(12) 0.0214(12) 0.0230(12) 0.0044(10) -0.0006(9) 0.0008(10)
C3 0.0273(12) 0.0223(13) 0.0278(13) 0.0033(11) 0.0027(10) 0.0011(10)
C4 0.0335(13) 0.0287(14) 0.0347(14) 0.0074(12) 0.0098(11) 0.0087(12)
C5 0.0238(12) 0.0381(17) 0.0466(16) 0.0163(14) 0.0101(11) 0.0044(12)
C6 0.0238(13) 0.0300(14) 0.0495(17) 0.0108(14) -0.0035(12) -0.0036(11)
C7 0.0256(12) 0.0199(12) 0.0312(13) 0.0063(10) -0.0036(10) 0.0002(11)
C8 0.0368(15) 0.0203(13) 0.0320(13) 0.0013(11) -0.0105(11) -0.0014(11)
C9 0.0427(16) 0.0222(13) 0.0244(12) -0.0013(11) -0.0041(11) 0.0038(12)
C10 0.0316(13) 0.0226(13) 0.0217(12) 0.0020(10) 0.0014(10) 0.0035(11)
C11 0.0256(12) 0.0202(12) 0.0211(11) 0.0015(9) 0.0031(9) -0.0008(10)
C12 0.0264(12) 0.0298(13) 0.0243(12) 0.0016(11) 0.0004(10) -0.0024(11)
C13 0.0216(11) 0.0184(11) 0.0252(11) -0.0002(10) 0.0073(9) -0.0010(9)
C14 0.0236(12) 0.0185(11) 0.0223(12) -0.0016(10) 0.0066(9) 0.0025(10)
C15 0.0267(12) 0.0217(12) 0.0276(13) 0.0001(10) 0.0069(10) -0.0005(10)
C16 0.0257(12) 0.0251(13) 0.0277(13) -0.0022(11) 0.0037(10) -0.0014(10)
C17 0.0276(12) 0.0247(13) 0.0225(11) -0.0003(10) 0.0030(10) 0.0034(10)
C18 0.0292(12) 0.0208(12) 0.0246(12) 0.0009(10) 0.0080(10) 0.0013(10)
C19 0.0235(11) 0.0192(11) 0.0260(12) -0.0008(10) 0.0065(9) 0.0004(10)

loop_
_atom_type_symbol
_atom_type_description
_atom_type_scat_dispersion_real
_atom_type_scat_dispersion_imag
_atom_type_scat_source
C C 0.0181 0.0091 'International Tables Vol C Tables 4.2.6.8 and 6.1.1.4'
H H 0.0000 0.0000 'International Tables Vol C Tables 4.2.6.8 and 6.1.1.4'
N N 0.0311 0.0180 'International Tables Vol C Tables 4.2.6.8 and 6.1.1.4'
O O 0.0492 0.0322 'International Tables Vol C Tables 4.2.6.8 and 6.1.1.4'

loop_
_geom_angle_atom_site_label_1
_geom_angle_atom_site_label_2
_geom_angle_atom_site_label_3
_geom_angle
_geom_angle_site_symmetry_1
_geom_angle_site_symmetry_3
_geom_angle_publ_flag
C11 N2 H2 118(2) . . ?
C13 N2 H2 122(2) . . ?
C13 N2 C11 119.0(2) . . ?
C2 C1 C11 118.2(2) . . ?
C10 C1 C2 120.3(2) . . ?
C10 C1 C11 121.4(2) . . ?
C3 C2 C1 123.5(2) . . ?
C3 C2 C7 118.4(2) . . ?
C7 C2 C1 118.1(2) . . ?
C2 C3 H3 119.6 . . ?
C4 C3 C2 120.7(3) . . ?
C4 C3 H3 119.6 . . ?
C3 C4 H4 119.5 . . ?
C3 C4 C5 121.1(3) . . ?
C5 C4 H4 119.5 . . ?
C4 C5 H5 120.2 . . ?
C6 C5 C4 119.7(3) . . ?
C6 C5 H5 120.2 . . ?
C5 C6 H6 119.4 . . ?
C5 C6 C7 121.2(3) . . ?
C7 C6 H6 119.4 . . ?
C6 C7 C2 118.9(3) . . ?
C8 C7 C2 119.5(3) . . ?
C8 C7 C6 121.6(3) . . ?
C7 C8 H8 119.5 . . ?
C9 C8 C7 120.9(2) . . ?
C9 C8 H8 119.5 . . ?
C8 C9 H9 120.0 . . ?
C8 C9 C10 120.0(3) . . ?
C10 C9 H9 120.0 . . ?
C1 C10 C9 121.1(3) . . ?
C1 C10 H10 119.4 . . ?
C9 C10 H10 119.4 . . ?
N2 C11 C1 112.6(2) . . ?
N2 C11 H11 107.5 . . ?
N2 C11 C12 109.3(2) . . ?
C1 C11 H11 107.5 . . ?
C12 C11 C1 112.1(2) . . ?
C12 C11 H11 107.5 . . ?
N1 C12 C11 179.2(3) . . ?
O1 C13 N2 121.2(2) . . ?
O1 C13 C14 121.0(2) . . ?
N2 C13 C14 117.8(2) . . ?
C15 C14 C13 117.6(2) . . ?
C15 C14 C19 119.7(2) . . ?
C19 C14 C13 122.6(2) . . ?
C14 C15 H15 119.8 . . ?
C16 C15 C14 120.4(2) . . ?
C16 C15 H15 119.8 . . ?
C15 C16 H16 120.0 . . ?
C15 C16 C17 119.9(2) . . ?
C17 C16 H16 120.0 . . ?
C16 C17 H17 120.0 . . ?
C18 C17 C16 120.0(2) . . ?
C18 C17 H17 120.0 . . ?
C17 C18 H18 119.8 . . ?
C17 C18 C19 120.4(2) . . ?
C19 C18 H18 119.8 . . ?
C14 C19 H19 120.2 . . ?
C18 C19 C14 119.6(2) . . ?
C18 C19 H19 120.2 . . ?

loop_
_geom_bond_atom_site_label_1
_geom_bond_atom_site_label_2
_geom_bond_distance
_geom_bond_site_symmetry_2
_geom_bond_publ_flag
O1 C13 1.235(3) . ?
N1 C12 1.141(4) . ?
N2 H2 0.88(4) . ?
N2 C11 1.462(3) . ?
N2 C13 1.347(3) . ?
C1 C2 1.435(4) . ?
C1 C10 1.366(4) . ?
C1 C11 1.516(3) . ?
C2 C3 1.420(4) . ?
C2 C7 1.425(4) . ?
C3 H3 0.9500 . ?
C3 C4 1.367(4) . ?
C4 H4 0.9500 . ?
C4 C5 1.404(5) . ?
C5 H5 0.9500 . ?
C5 C6 1.367(5) . ?
C6 H6 0.9500 . ?
C6 C7 1.421(4) . ?
C7 C8 1.417(4) . ?
C8 H8 0.9500 . ?
C8 C9 1.361(5) . ?
C9 H9 0.9500 . ?
C9 C10 1.413(4) . ?
C10 H10 0.9500 . ?
C11 H11 1.0000 . ?
C11 C12 1.484(4) . ?
C13 C14 1.497(3) . ?
C14 C15 1.389(4) . ?
C14 C19 1.396(4) . ?
C15 H15 0.9500 . ?
C15 C16 1.385(4) . ?
C16 H16 0.9500 . ?
C16 C17 1.388(4) . ?
C17 H17 0.9500 . ?
C17 C18 1.384(4) . ?
C18 H18 0.9500 . ?
C18 C19 1.391(4) . ?
C19 H19 0.9500 . ?

loop_
_geom_hbond_atom_site_label_D
_geom_hbond_atom_site_label_H
_geom_hbond_atom_site_label_A
_geom_hbond_distance_DH
_geom_hbond_distance_HA
_geom_hbond_distance_DA
_geom_hbond_angle_DHA
_geom_hbond_site_symmetry_A
_geom_hbond_publ_flag
N2 H2 O1 0.88(4) 2.09(4) 2.961(3) 169(3) 1_545 yes

loop_
_geom_torsion_atom_site_label_1
_geom_torsion_atom_site_label_2
_geom_torsion_atom_site_label_3
_geom_torsion_atom_site_label_4
_geom_torsion
_geom_torsion_site_symmetry_1
_geom_torsion_site_symmetry_2
_geom_torsion_site_symmetry_3
_geom_torsion_site_symmetry_4
_geom_torsion_publ_flag
O1 C13 C14 C15 -27.3(4) . . . . ?
O1 C13 C14 C19 149.8(2) . . . . ?
N2 C13 C14 C15 153.1(2) . . . . ?
N2 C13 C14 C19 -29.7(3) . . . . ?
C1 C2 C3 C4 178.2(2) . . . . ?
C1 C2 C7 C6 -179.9(2) . . . . ?
C1 C2 C7 C8 -0.8(3) . . . . ?
C2 C1 C10 C9 -1.1(4) . . . . ?
C2 C1 C11 N2 72.5(3) . . . . ?
C2 C1 C11 C12 -163.8(2) . . . . ?
C2 C3 C4 C5 2.1(4) . . . . ?
C2 C7 C8 C9 -0.9(4) . . . . ?
C3 C2 C7 C6 -1.5(3) . . . . ?
C3 C2 C7 C8 177.6(2) . . . . ?
C3 C4 C5 C6 -2.5(4) . . . . ?
C4 C5 C6 C7 0.8(4) . . . . ?
C5 C6 C7 C2 1.1(4) . . . . ?
C5 C6 C7 C8 -177.9(3) . . . . ?
C6 C7 C8 C9 178.2(3) . . . . ?
C7 C2 C3 C4 -0.2(4) . . . . ?
C7 C8 C9 C10 1.7(4) . . . . ?
C8 C9 C10 C1 -0.6(4) . . . . ?
C10 C1 C2 C3 -176.6(2) . . . . ?
C10 C1 C2 C7 1.8(3) . . . . ?
C10 C1 C11 N2 -109.8(3) . . . . ?
C10 C1 C11 C12 13.9(3) . . . . ?
C11 N2 C13 O1 4.0(4) . . . . ?
C11 N2 C13 C14 -176.4(2) . . . . ?
C11 C1 C2 C3 1.1(4) . . . . ?
C11 C1 C2 C7 179.5(2) . . . . ?
C11 C1 C10 C9 -178.8(2) . . . . ?
C13 N2 C11 C1 -161.8(2) . . . . ?
C13 N2 C11 C12 72.9(3) . . . . ?
C13 C14 C15 C16 176.9(2) . . . . ?
C13 C14 C19 C18 -176.0(2) . . . . ?
C14 C15 C16 C17 -0.8(4) . . . . ?
C15 C14 C19 C18 1.1(4) . . . . ?
C15 C16 C17 C18 1.2(4) . . . . ?
C16 C17 C18 C19 -0.4(4) . . . . ?
C17 C18 C19 C14 -0.7(4) . . . . ?
C19 C14 C15 C16 -0.4(4) . . . . ?
